data_7057688
loop_
_publ_author_name
'Ru, Jing'
'Zhang, Ru-Fen'
'Shi, Yang'
'Zhang, Shao-Liang'
'Li, Qian-Li'
'Ma, Chun-Lin'

_publ_section_title
;
 Synthesis, structures and magnetic properties of heterobimetallic
 RuIII--3d (3d = Mn, Ni) compounds based on the chiral RuIII building
 block
;
_journal_issue 19
_journal_name_full 'New Journal of Chemistry'
_journal_page_first 16237
_journal_paper_doi 10.1039/C8NJ03747G
_journal_volume 42
_journal_year 2018
_chemical_absolute_configuration ad
_chemical_formula_sum 'C50 H54 Cl4 N12 Ni O4 Ru2'
_chemical_formula_weight 1289.70
_space_group_crystal_system orthorhombic
_space_group_IT_number 19
_space_group_name_Hall 'P 2ac 2ab'
_space_group_name_H-M_alt 'P 21 21 21'
_symmetry_space_group_name_Hall 'P 2ac 2ab'
_symmetry_space_group_name_H-M 'P 21 21 21'
_atom_sites_solution_hydrogens geom
_audit_creation_method SHELXL-2014/7
_audit_update_record
;
2018-08-27 deposited with the CCDC.
2018-08-30 downloaded from the CCDC.
;
_cell_angle_alpha 90
_cell_angle_beta 90
_cell_angle_gamma 90
_cell_formula_units_Z 4
_cell_length_a 12.985(5)
_cell_length_b 21.513(8)
_cell_length_c 27.216(10)
_cell_measurement_reflns_used 9233
_cell_measurement_temperature 296(2)
_cell_measurement_theta_max 27.118
_cell_measurement_theta_min 2.365
_cell_volume 7603(5)
_computing_cell_refinement 'Bruker SMART'
_computing_data_collection 'Bruker SMART'
_computing_data_reduction 'Bruker SAINT'
_computing_molecular_graphics 'Bruker SHELXTL'
_computing_publication_material 'Bruker SHELXTL'
_computing_structure_refinement 'SHELXL-2014/6 (Sheldrick, 2014)'
_computing_structure_solution 'SHELXS-97 (Sheldrick, 2008)'
_diffrn_ambient_temperature 296(2)
_diffrn_measured_fraction_theta_full 0.995
_diffrn_measured_fraction_theta_max 0.995
_diffrn_measurement_device_type 'CCD area detector'
_diffrn_measurement_method 'phi and omega scans'
_diffrn_radiation_type MoK\a
_diffrn_radiation_wavelength 0.71073
_diffrn_reflns_av_R_equivalents 0.0737
_diffrn_reflns_av_unetI/netI 0.0742
_diffrn_reflns_Laue_measured_fraction_full 0.995
_diffrn_reflns_Laue_measured_fraction_max 0.995
_diffrn_reflns_limit_h_max 12
_diffrn_reflns_limit_h_min -16
_diffrn_reflns_limit_k_max 26
_diffrn_reflns_limit_k_min -26
_diffrn_reflns_limit_l_max 33
_diffrn_reflns_limit_l_min -33
_diffrn_reflns_number 43722
_diffrn_reflns_point_group_measured_fraction_full 0.997
_diffrn_reflns_point_group_measured_fraction_max 0.997
_diffrn_reflns_theta_full 25.242
_diffrn_reflns_theta_max 25.999
_diffrn_reflns_theta_min 1.979
_exptl_absorpt_coefficient_mu 0.817
_exptl_absorpt_correction_T_max 0.8602
_exptl_absorpt_correction_T_min 0.8217
_exptl_absorpt_correction_type multi-scan
_exptl_absorpt_process_details sadabs
_exptl_crystal_colour dark-green
_exptl_crystal_density_diffrn 1.127
_exptl_crystal_description needle
_exptl_crystal_F_000 2616
_exptl_crystal_size_max 0.280
_exptl_crystal_size_mid 0.250
_exptl_crystal_size_min 0.190
_exptl_transmission_factor_max 0.856
_exptl_transmission_factor_min 0.796
_refine_diff_density_max 1.139
_refine_diff_density_min -1.263
_refine_diff_density_rms 0.159
_refine_ls_abs_structure_details
;
 Refined as an inversion twin.
;
_refine_ls_abs_structure_Flack 0.32(4)
_refine_ls_extinction_method none
_refine_ls_goodness_of_fit_ref 1.067
_refine_ls_hydrogen_treatment constr
_refine_ls_matrix_type full
_refine_ls_number_parameters 659
_refine_ls_number_reflns 14779
_refine_ls_number_restraints 402
_refine_ls_restrained_S_all 1.065
_refine_ls_R_factor_all 0.0835
_refine_ls_R_factor_gt 0.0765
_refine_ls_shift/su_max 0.000
_refine_ls_shift/su_mean 0.000
_refine_ls_structure_factor_coef Fsqd
_refine_ls_weighting_details 'w=1/[\s^2^(Fo^2^)+(0.0942P)^2^+51.8205P] where P=(Fo^2^+2Fc^2^)/3'
_refine_ls_weighting_scheme calc
_refine_ls_wR_factor_gt 0.1919
_refine_ls_wR_factor_ref 0.1955
_reflns_Friedel_coverage 0.830
_reflns_Friedel_fraction_full 0.999
_reflns_Friedel_fraction_max 0.999
_reflns_number_gt 13494
_reflns_number_total 14779
_reflns_threshold_expression 'I > 2\s(I)'
_cod_data_source_file c8nj03747g2.cif
_cod_data_source_block 1_sq_CCDC1
_cod_depositor_comments 'Adding full bibliography for 7057687--7057690.cif.'
_cod_database_code 7057688
_shelx_shelxl_version_number 2014/7
_shelx_space_group_comment
;
The symmetry employed for this shelxl refinement is uniquely defined
by the following loop, which should always be used as a source of
symmetry information in preference to the above space-group names.
They are only intended as comments.
;
_shelx_estimated_absorpt_t_min 0.803
_shelx_estimated_absorpt_t_max 0.860

loop_
_space_group_symop_operation_xyz
'x, y, z'
'-x+1/2, -y, z+1/2'
'x+1/2, -y+1/2, -z'
'-x, y+1/2, -z+1/2'

loop_
_atom_site_label
_atom_site_type_symbol
_atom_site_fract_x
_atom_site_fract_y
_atom_site_fract_z
_atom_site_U_iso_or_equiv
_atom_site_adp_type
_atom_site_occupancy
_atom_site_site_symmetry_order
_atom_site_calc_flag
_atom_site_refinement_flags_posn
_atom_site_refinement_flags_adp
Ru1 Ru 0.67399(7) 0.23893(4) 0.05184(3) 0.0192(2) Uani 1 1 d . .
Ru2 Ru 0.45501(8) 0.01684(4) 0.27875(4) 0.0239(2) Uani 1 1 d . U
Ni1 Ni 0.37754(11) 0.21525(7) 0.17518(5) 0.0191(3) Uani 1 1 d . .
Cl1 Cl 0.4816(3) 0.0657(2) -0.15488(14) 0.0463(9) Uani 1 1 d . .
Cl2 Cl 0.8366(3) 0.3329(2) 0.28975(13) 0.0510(10) Uani 1 1 d . .
Cl3 Cl -0.0695(3) 0.1128(2) 0.2980(3) 0.0803(18) Uani 1 1 d . .
Cl4 Cl 0.9425(3) -0.11008(19) 0.21046(14) 0.0457(9) Uani 1 1 d . .
N1 N 0.5572(8) 0.2647(5) 0.0078(3) 0.026(2) Uani 1 1 d . .
N2 N 0.6642(8) 0.3260(5) 0.0733(3) 0.0199(19) Uani 1 1 d . U
N3 N 0.8179(9) 0.2763(6) -0.0354(4) 0.038(3) Uani 1 1 d . .
N4 N 0.5120(8) 0.2098(5) 0.1372(3) 0.026(2) Uani 1 1 d . .
N5 N 0.3007(10) 0.1525(6) 0.1304(5) 0.041(3) Uani 1 1 d . U
H5C H 0.3079 0.1634 0.0990 0.049 Uiso 1 1 calc R U
H5D H 0.3269 0.1146 0.1343 0.049 Uiso 1 1 calc R U
N6 N 0.3419(8) 0.2917(5) 0.1330(3) 0.023(2) Uani 1 1 d . U
H6A H 0.3974 0.3157 0.1297 0.028 Uiso 1 1 calc R U
H6B H 0.3225 0.2794 0.1031 0.028 Uiso 1 1 calc R U
N7 N 0.4217(9) 0.2715(5) 0.2333(3) 0.028(2) Uani 1 1 d . U
H7A H 0.4685 0.2517 0.2514 0.034 Uiso 1 1 calc R U
H7B H 0.4506 0.3060 0.2217 0.034 Uiso 1 1 calc R U
N8 N 0.2292(8) 0.2323(5) 0.2053(4) 0.030(2) Uani 1 1 d . U
N9 N 0.4087(8) 0.1400(5) 0.2206(4) 0.025(2) Uani 1 1 d . .
N10 N 0.3987(8) 0.0563(5) 0.3390(4) 0.025(2) Uani 1 1 d . U
N11 N 0.5846(8) 0.0475(4) 0.3079(3) 0.022(2) Uani 1 1 d . U
N12 N 0.5096(9) -0.1128(5) 0.3251(5) 0.036(3) Uani 1 1 d . .
O1 O 0.6658(7) 0.1521(4) 0.0285(3) 0.030(2) Uani 1 1 d . .
O2 O 0.7968(5) 0.2258(3) 0.0951(3) 0.0148(15) Uani 1 1 d . U
O3 O 0.5250(7) -0.0102(4) 0.2162(3) 0.033(2) Uani 1 1 d . U
O4 O 0.3176(7) -0.0138(4) 0.2585(3) 0.032(2) Uani 1 1 d . .
C1 C 0.6083(10) 0.3641(5) 0.0389(4) 0.020(2) Uani 1 1 d . .
H1 H 0.6539 0.3697 0.0105 0.024 Uiso 1 1 calc R U
C2 C 0.5788(12) 0.4305(5) 0.0564(6) 0.035(3) Uani 1 1 d . U
H2A H 0.5354 0.4278 0.0854 0.042 Uiso 1 1 calc R U
H2B H 0.6405 0.4534 0.0651 0.042 Uiso 1 1 calc R U
C3 C 0.5223(12) 0.4642(6) 0.0162(4) 0.033(3) Uani 1 1 d . U
H3A H 0.5680 0.4714 -0.0114 0.040 Uiso 1 1 calc R U
H3B H 0.4980 0.5041 0.0281 0.040 Uiso 1 1 calc R U
C4 C 0.4291(12) 0.4230(7) 0.0000(6) 0.044(4) Uani 1 1 d . .
H4A H 0.3817 0.4191 0.0273 0.053 Uiso 1 1 calc R U
H4B H 0.3930 0.4438 -0.0265 0.053 Uiso 1 1 calc R U
C5 C 0.4595(11) 0.3578(6) -0.0173(4) 0.026(3) Uani 1 1 d . .
H5A H 0.3981 0.3336 -0.0243 0.031 Uiso 1 1 calc R U
H5B H 0.4999 0.3606 -0.0472 0.031 Uiso 1 1 calc R U
C6 C 0.5197(10) 0.3273(5) 0.0211(4) 0.023(3) Uani 1 1 d . .
H6 H 0.4735 0.3219 0.0493 0.028 Uiso 1 1 calc R U
C7 C 0.5222(9) 0.2343(5) -0.0301(4) 0.019(2) Uani 1 1 d . U
H7 H 0.4736 0.2535 -0.0501 0.023 Uiso 1 1 calc R U
C8 C 0.5547(11) 0.1731(6) -0.0422(5) 0.030(3) Uani 1 1 d . U
C9 C 0.5160(9) 0.1508(6) -0.0843(4) 0.022(3) Uani 1 1 d . .
H9 H 0.4751 0.1766 -0.1036 0.027 Uiso 1 1 calc R U
C10 C 0.5344(10) 0.0916(7) -0.0999(4) 0.029(3) Uani 1 1 d . .
C11 C 0.6015(10) 0.0541(6) -0.0746(5) 0.026(3) Uani 1 1 d . .
H11 H 0.6180 0.0145 -0.0857 0.032 Uiso 1 1 calc R U
C12 C 0.6436(10) 0.0779(7) -0.0317(5) 0.033(3) Uani 1 1 d . .
H12 H 0.6873 0.0524 -0.0136 0.039 Uiso 1 1 calc R U
C13 C 0.6249(9) 0.1367(6) -0.0141(4) 0.022(2) Uani 1 1 d . .
C14 C 0.8041(8) 0.2530(5) 0.1358(4) 0.021(2) Uani 1 1 d . U
C15 C 0.8722(10) 0.2313(7) 0.1724(5) 0.034(3) Uani 1 1 d . U
H15 H 0.9146 0.1982 0.1640 0.040 Uiso 1 1 calc R U
C16 C 0.8820(9) 0.2531(6) 0.2170(5) 0.032(3) Uani 1 1 d . U
H16 H 0.9233 0.2328 0.2399 0.039 Uiso 1 1 calc R U
C17 C 0.8310(10) 0.3057(7) 0.2294(4) 0.030(3) Uani 1 1 d . U
C18 C 0.7674(9) 0.3356(6) 0.1970(4) 0.024(2) Uani 1 1 d . U
H18 H 0.7321 0.3714 0.2061 0.029 Uiso 1 1 calc R U
C19 C 0.7573(9) 0.3109(6) 0.1505(5) 0.023(2) Uani 1 1 d . U
C20 C 0.6975(9) 0.3463(6) 0.1170(5) 0.027(3) Uani 1 1 d . .
H20 H 0.6803 0.3867 0.1261 0.033 Uiso 1 1 calc R U
C21 C 0.7690(9) 0.2610(6) -0.0059(4) 0.020(2) Uani 1 1 d . .
C22 C 0.5749(9) 0.2180(6) 0.1099(4) 0.023(3) Uani 1 1 d . .
C23 C 0.3331(13) 0.2882(8) 0.2645(5) 0.045(3) Uani 1 1 d . U
H23A H 0.3078 0.3290 0.2553 0.054 Uiso 1 1 calc R U
H23B H 0.3545 0.2899 0.2986 0.054 Uiso 1 1 calc R U
C24 C 0.2449(12) 0.2388(8) 0.2583(5) 0.042(3) Uani 1 1 d . U
H24A H 0.2650 0.1994 0.2727 0.050 Uiso 1 1 calc R U
H24B H 0.1822 0.2529 0.2742 0.050 Uiso 1 1 calc R U
C25 C 0.1783(12) 0.2844(7) 0.1796(6) 0.041(3) Uani 1 1 d . U
H25A H 0.1357 0.3071 0.2027 0.049 Uiso 1 1 calc R U
H25B H 0.1337 0.2680 0.1541 0.049 Uiso 1 1 calc R U
C26 C 0.2558(10) 0.3288(6) 0.1566(5) 0.029(3) Uani 1 1 d . U
H26A H 0.2220 0.3543 0.1320 0.035 Uiso 1 1 calc R U
H26B H 0.2839 0.3561 0.1816 0.035 Uiso 1 1 calc R U
C27 C 0.1710(12) 0.1752(7) 0.1949(6) 0.043(3) Uani 1 1 d . U
H27A H 0.0981 0.1832 0.1994 0.051 Uiso 1 1 calc R U
H27B H 0.1912 0.1431 0.2180 0.051 Uiso 1 1 calc R U
C28 C 0.1888(12) 0.1527(8) 0.1443(6) 0.049(3) Uani 1 1 d . U
H28A H 0.1514 0.1791 0.1215 0.059 Uiso 1 1 calc R U
H28B H 0.1618 0.1109 0.1412 0.059 Uiso 1 1 calc R U
C29 C 0.4265(8) 0.0976(5) 0.2441(4) 0.017(2) Uani 1 1 d . U
C30 C 0.2359(9) 0.0160(6) 0.2683(4) 0.027(3) Uani 1 1 d . U
C31 C 0.1491(9) 0.0045(7) 0.2379(6) 0.040(4) Uani 1 1 d . .
H31 H 0.1534 -0.0232 0.2117 0.048 Uiso 1 1 calc R U
C32 C 0.0555(11) 0.0363(7) 0.2482(7) 0.050(5) Uani 1 1 d . .
H32 H -0.0011 0.0291 0.2280 0.060 Uiso 1 1 calc R U
C33 C 0.0446(11) 0.0776(6) 0.2869(7) 0.043(4) Uani 1 1 d . .
C34 C 0.1251(12) 0.0873(8) 0.3183(7) 0.050(4) Uani 1 1 d . .
H34 H 0.1169 0.1136 0.3451 0.060 Uiso 1 1 calc R U
C35 C 0.2251(9) 0.0563(6) 0.3098(6) 0.032(3) Uani 1 1 d . .
C36 C 0.3014(10) 0.0713(8) 0.3438(6) 0.038(4) Uani 1 1 d . .
H36 H 0.2821 0.0934 0.3717 0.046 Uiso 1 1 calc R U
C37 C 0.4773(9) 0.0723(5) 0.3746(5) 0.027(3) Uani 1 1 d . .
H37 H 0.4953 0.0345 0.3928 0.032 Uiso 1 1 calc R U
C38 C 0.4436(12) 0.1213(6) 0.4117(5) 0.037(3) Uani 1 1 d . U
H38A H 0.3870 0.1054 0.4313 0.044 Uiso 1 1 calc R U
H38B H 0.4202 0.1582 0.3946 0.044 Uiso 1 1 calc R U
C39 C 0.5374(14) 0.1380(9) 0.4460(6) 0.054(4) Uani 1 1 d . .
H39A H 0.5203 0.1738 0.4661 0.065 Uiso 1 1 calc R U
H39B H 0.5522 0.1034 0.4677 0.065 Uiso 1 1 calc R U
C40 C 0.6305(15) 0.1522(6) 0.4149(7) 0.054(5) Uani 1 1 d . .
H40A H 0.6173 0.1902 0.3968 0.064 Uiso 1 1 calc R U
H40B H 0.6883 0.1600 0.4366 0.064 Uiso 1 1 calc R U
C41 C 0.6595(12) 0.1048(7) 0.3807(6) 0.044(4) Uani 1 1 d . .
H41A H 0.6782 0.0671 0.3982 0.053 Uiso 1 1 calc R U
H41B H 0.7184 0.1183 0.3616 0.053 Uiso 1 1 calc R U
C42 C 0.5688(10) 0.0926(7) 0.3474(5) 0.034(3) Uani 1 1 d . .
H42 H 0.5513 0.1322 0.3317 0.041 Uiso 1 1 calc R U
C43 C 0.6761(9) 0.0232(6) 0.2963(5) 0.031(3) Uani 1 1 d . .
H43 H 0.7322 0.0335 0.3159 0.038 Uiso 1 1 calc R U
C44 C 0.6935(8) -0.0182(6) 0.2551(4) 0.023(3) Uani 1 1 d . .
C45 C 0.6243(11) -0.0302(6) 0.2184(5) 0.035(3) Uani 1 1 d . .
C46 C 0.6545(12) -0.0634(7) 0.1789(6) 0.040(3) Uani 1 1 d . .
H46 H 0.6078 -0.0713 0.1537 0.048 Uiso 1 1 calc R U
C47 C 0.7565(10) -0.0866(7) 0.1752(5) 0.032(3) Uani 1 1 d . U
H47 H 0.7784 -0.1080 0.1475 0.039 Uiso 1 1 calc R U
C48 C 0.8189(11) -0.0767(6) 0.2122(6) 0.038(4) Uani 1 1 d . .
C49 C 0.7949(9) -0.0445(6) 0.2533(5) 0.027(3) Uani 1 1 d . .
H49 H 0.8416 -0.0397 0.2789 0.032 Uiso 1 1 calc R U
C50 C 0.4899(10) -0.0651(5) 0.3095(5) 0.028(3) Uani 1 1 d . U

loop_
_atom_site_aniso_label
_atom_site_aniso_U_11
_atom_site_aniso_U_22
_atom_site_aniso_U_33
_atom_site_aniso_U_23
_atom_site_aniso_U_13
_atom_site_aniso_U_12
Ru1 0.0156(4) 0.0227(4) 0.0193(4) -0.0035(4) 0.0019(4) 0.0027(4)
Ru2 0.0205(5) 0.0224(5) 0.0286(5) 0.0102(4) 0.0028(4) 0.0024(4)
Ni1 0.0182(7) 0.0173(7) 0.0217(7) 0.0037(6) 0.0009(6) 0.0008(6)
Cl1 0.043(2) 0.054(2) 0.0415(19) -0.0205(17) -0.0116(16) 0.0000(17)
Cl2 0.048(2) 0.075(3) 0.0302(17) -0.0134(17) -0.0017(16) -0.026(2)
Cl3 0.020(2) 0.062(3) 0.158(6) 0.028(3) 0.017(3) 0.0109(18)
Cl4 0.0282(18) 0.056(2) 0.053(2) 0.0036(17) 0.0137(16) 0.0105(16)
N1 0.025(5) 0.036(6) 0.016(4) -0.002(4) 0.016(4) -0.008(5)
N2 0.018(3) 0.026(3) 0.016(3) 0.007(3) 0.006(3) 0.007(3)
N3 0.016(5) 0.049(7) 0.048(7) 0.004(6) 0.007(5) 0.007(5)
N4 0.017(5) 0.047(7) 0.015(5) 0.008(4) 0.000(4) -0.011(5)
N5 0.043(7) 0.027(5) 0.052(6) 0.011(5) -0.004(5) -0.007(5)
N6 0.019(5) 0.032(5) 0.019(4) 0.012(4) -0.003(4) 0.000(4)
N7 0.046(6) 0.016(5) 0.022(5) 0.001(4) -0.003(4) 0.007(4)
N8 0.026(5) 0.020(4) 0.044(5) 0.008(4) -0.003(4) 0.004(4)
N9 0.022(5) 0.024(5) 0.028(5) 0.003(5) 0.008(4) -0.002(4)
N10 0.024(5) 0.024(5) 0.029(5) 0.021(4) 0.004(4) 0.006(4)
N11 0.027(4) 0.018(3) 0.020(3) 0.011(3) 0.008(3) -0.004(3)
N12 0.032(6) 0.015(5) 0.062(8) -0.007(5) 0.015(6) 0.003(4)
O1 0.024(5) 0.022(4) 0.045(5) 0.003(4) -0.001(4) 0.013(4)
O2 0.008(3) 0.021(3) 0.015(3) -0.004(2) 0.006(2) -0.005(2)
O3 0.036(5) 0.020(4) 0.043(5) 0.015(4) -0.010(4) -0.020(4)
O4 0.033(5) 0.028(5) 0.033(4) 0.012(4) 0.009(4) 0.009(4)
C1 0.035(7) 0.016(5) 0.010(5) 0.000(4) 0.007(5) 0.000(5)
C2 0.046(7) 0.009(5) 0.051(7) -0.006(5) -0.003(6) 0.009(5)
C3 0.056(8) 0.023(6) 0.021(5) 0.004(5) 0.001(5) 0.028(6)
C4 0.038(9) 0.043(8) 0.052(9) -0.026(7) -0.007(7) 0.026(7)
C5 0.035(7) 0.025(6) 0.017(5) 0.007(5) 0.007(5) 0.014(6)
C6 0.034(7) 0.014(5) 0.021(6) -0.004(4) 0.010(5) -0.005(5)
C7 0.033(6) 0.005(4) 0.018(5) -0.005(4) -0.002(4) 0.003(4)
C8 0.029(4) 0.034(4) 0.029(4) -0.003(3) 0.011(3) 0.001(3)
C9 0.013(6) 0.027(6) 0.027(6) -0.011(5) -0.007(5) 0.009(5)
C10 0.028(7) 0.044(8) 0.016(5) -0.003(5) -0.007(5) -0.003(6)
C11 0.027(7) 0.021(6) 0.032(6) -0.010(5) 0.003(5) -0.005(5)
C12 0.016(6) 0.040(8) 0.042(7) -0.009(6) 0.008(5) -0.005(5)
C13 0.016(6) 0.039(7) 0.012(5) -0.003(5) 0.003(4) 0.003(5)
C14 0.014(5) 0.012(5) 0.036(6) 0.005(4) 0.008(4) -0.001(4)
C15 0.024(6) 0.038(6) 0.038(6) -0.004(6) 0.005(5) -0.006(5)
C16 0.019(5) 0.037(6) 0.042(6) 0.005(6) -0.003(5) -0.013(5)
C17 0.021(5) 0.052(7) 0.018(5) -0.004(5) 0.004(5) -0.016(5)
C18 0.024(5) 0.020(5) 0.028(5) -0.005(4) -0.002(4) -0.018(4)
C19 0.011(5) 0.021(5) 0.038(6) -0.013(5) -0.003(5) -0.002(4)
C20 0.012(6) 0.037(7) 0.033(6) -0.011(6) 0.008(5) -0.002(5)
C21 0.015(6) 0.025(6) 0.020(5) 0.004(5) 0.000(5) -0.008(5)
C22 0.029(7) 0.027(6) 0.012(5) 0.008(5) 0.011(5) -0.006(5)
C23 0.056(7) 0.048(7) 0.031(6) -0.002(5) 0.012(6) 0.013(6)
C24 0.041(7) 0.050(7) 0.033(6) 0.002(6) 0.009(5) 0.012(6)
C25 0.029(6) 0.033(6) 0.060(7) 0.009(6) 0.000(6) 0.001(5)
C26 0.026(6) 0.015(5) 0.047(6) 0.020(5) 0.008(5) -0.003(5)
C27 0.026(6) 0.048(7) 0.054(7) 0.035(6) -0.009(6) -0.004(6)
C28 0.033(7) 0.048(7) 0.067(8) 0.007(7) -0.024(6) -0.004(6)
C29 0.010(4) 0.024(4) 0.016(4) 0.003(3) 0.001(3) 0.003(3)
C30 0.025(4) 0.024(4) 0.031(4) 0.012(3) 0.006(3) 0.000(3)
C31 0.009(6) 0.051(9) 0.060(9) 0.019(7) -0.003(6) 0.002(5)
C32 0.018(7) 0.031(8) 0.101(13) 0.045(9) 0.001(8) 0.002(6)
C33 0.017(6) 0.025(7) 0.087(12) 0.016(7) 0.004(8) 0.000(6)
C34 0.029(8) 0.056(10) 0.065(11) 0.000(8) 0.030(8) -0.001(7)
C35 0.007(6) 0.028(7) 0.062(9) 0.010(6) 0.005(6) -0.002(5)
C36 0.016(7) 0.054(9) 0.044(8) 0.021(7) 0.011(6) 0.007(6)
C37 0.022(6) 0.014(5) 0.043(7) -0.012(5) 0.000(5) -0.008(5)
C38 0.045(7) 0.013(5) 0.053(7) 0.006(5) 0.009(6) 0.009(5)
C39 0.059(11) 0.063(10) 0.040(8) -0.026(8) -0.005(9) -0.008(9)
C40 0.065(11) 0.014(7) 0.082(12) -0.002(7) 0.001(10) -0.011(7)
C41 0.031(8) 0.042(8) 0.060(10) -0.002(7) -0.002(7) -0.019(7)
C42 0.016(6) 0.050(8) 0.038(7) 0.007(6) -0.006(5) -0.015(6)
C43 0.013(5) 0.026(6) 0.055(8) 0.022(6) -0.009(6) -0.007(5)
C44 0.009(5) 0.037(7) 0.024(5) 0.017(5) 0.009(4) 0.002(5)
C45 0.028(7) 0.032(7) 0.044(8) 0.004(6) 0.016(6) -0.011(6)
C46 0.043(9) 0.031(7) 0.046(8) 0.005(6) -0.017(7) 0.013(6)
C47 0.023(6) 0.039(7) 0.035(6) 0.003(6) 0.012(5) 0.020(5)
C48 0.022(7) 0.021(6) 0.071(10) 0.013(6) 0.031(7) 0.007(5)
C49 0.016(6) 0.022(6) 0.042(7) 0.021(5) 0.011(5) 0.006(5)
C50 0.031(6) 0.011(5) 0.042(7) -0.002(5) 0.008(5) 0.009(5)

loop_
_atom_type_symbol
_atom_type_description
_atom_type_scat_dispersion_real
_atom_type_scat_dispersion_imag
_atom_type_scat_source
C C 0.0033 0.0016 'International Tables Vol C Tables 4.2.6.8 and 6.1.1.4'
H H 0.0000 0.0000 'International Tables Vol C Tables 4.2.6.8 and 6.1.1.4'
N N 0.0061 0.0033 'International Tables Vol C Tables 4.2.6.8 and 6.1.1.4'
O O 0.0106 0.0060 'International Tables Vol C Tables 4.2.6.8 and 6.1.1.4'
Cl Cl 0.1484 0.1585 'International Tables Vol C Tables 4.2.6.8 and 6.1.1.4'
Ni Ni 0.3393 1.1124 'International Tables Vol C Tables 4.2.6.8 and 6.1.1.4'
Ru Ru -1.2594 0.8363 'International Tables Vol C Tables 4.2.6.8 and 6.1.1.4'

loop_
_geom_angle_atom_site_label_1
_geom_angle_atom_site_label_2
_geom_angle_atom_site_label_3
_geom_angle
N2 Ru1 O1 173.0(4)
N2 Ru1 O2 90.6(4)
O1 Ru1 O2 95.6(3)
N2 Ru1 N1 82.3(4)
O1 Ru1 N1 91.6(4)
O2 Ru1 N1 171.9(4)
N2 Ru1 C21 92.7(4)
O1 Ru1 C21 90.3(4)
O2 Ru1 C21 90.3(4)
N1 Ru1 C21 86.2(4)
N2 Ru1 C22 86.6(4)
O1 Ru1 C22 90.3(4)
O2 Ru1 C22 90.9(4)
N1 Ru1 C22 92.6(4)
C21 Ru1 C22 178.6(5)
N11 Ru2 O4 172.4(4)
N11 Ru2 N10 80.7(4)
O4 Ru2 N10 92.3(4)
N11 Ru2 C50 86.1(5)
O4 Ru2 C50 91.6(5)
N10 Ru2 C50 96.5(4)
N11 Ru2 C29 93.3(4)
O4 Ru2 C29 89.5(4)
N10 Ru2 C29 87.2(4)
C50 Ru2 C29 176.1(5)
N11 Ru2 O3 92.9(4)
O4 Ru2 O3 94.3(3)
N10 Ru2 O3 170.7(4)
C50 Ru2 O3 89.8(4)
C29 Ru2 O3 86.4(4)
N4 Ni1 N6 87.4(4)
N4 Ni1 N7 100.6(4)
N6 Ni1 N7 91.2(4)
N4 Ni1 N5 94.4(5)
N6 Ni1 N5 94.8(5)
N7 Ni1 N5 164.1(5)
N4 Ni1 N9 95.2(4)
N6 Ni1 N9 177.0(4)
N7 Ni1 N9 86.9(4)
N5 Ni1 N9 86.4(5)
N4 Ni1 N8 170.0(4)
N6 Ni1 N8 82.8(4)
N7 Ni1 N8 81.7(4)
N5 Ni1 N8 84.5(5)
N9 Ni1 N8 94.6(4)
C7 N1 C6 122.5(11)
C7 N1 Ru1 126.6(9)
C6 N1 Ru1 110.7(7)
C20 N2 C1 123.7(10)
C20 N2 Ru1 123.7(8)
C1 N2 Ru1 112.4(7)
C22 N4 Ni1 163.1(11)
C28 N5 Ni1 108.3(10)
C26 N6 Ni1 110.4(7)
C23 N7 Ni1 111.4(9)
C24 N8 C27 110.0(11)
C24 N8 C25 117.1(12)
C27 N8 C25 108.2(11)
C24 N8 Ni1 105.8(8)
C27 N8 Ni1 104.3(9)
C25 N8 Ni1 110.7(8)
C29 N9 Ni1 177.6(10)
C36 N10 C37 123.6(12)
C36 N10 Ru2 122.8(10)
C37 N10 Ru2 113.3(8)
C43 N11 C42 123.9(11)
C43 N11 Ru2 122.2(9)
C42 N11 Ru2 113.4(8)
C13 O1 Ru1 122.8(8)
C14 O2 Ru1 120.9(7)
C45 O3 Ru2 118.9(8)
C30 O4 Ru2 121.9(9)
N2 C1 C6 107.4(10)
N2 C1 C2 116.6(10)
C6 C1 C2 113.6(11)
C3 C2 C1 109.9(11)
C2 C3 C4 108.1(12)
C5 C4 C3 114.0(11)
C6 C5 C4 109.3(11)
C5 C6 N1 114.2(10)
C5 C6 C1 114.2(10)
N1 C6 C1 108.2(10)
N1 C7 C8 123.0(11)
C9 C8 C7 114.8(12)
C9 C8 C13 120.1(12)
C7 C8 C13 125.1(12)
C8 C9 C10 122.3(12)
C9 C10 C11 120.2(11)
C9 C10 Cl1 119.9(10)
C11 C10 Cl1 119.6(10)
C10 C11 C12 117.2(12)
C13 C12 C11 124.2(13)
O1 C13 C12 117.7(11)
O1 C13 C8 126.3(11)
C12 C13 C8 115.7(11)
O2 C14 C15 121.1(11)
O2 C14 C19 127.9(11)
C15 C14 C19 110.7(11)
C16 C15 C14 126.7(13)
C15 C16 C17 118.9(13)
C16 C17 C18 121.8(11)
C16 C17 Cl2 119.6(11)
C18 C17 Cl2 118.3(11)
C17 C18 C19 117.9(12)
C18 C19 C20 115.8(11)
C18 C19 C14 123.2(12)
C20 C19 C14 121.1(11)
N2 C20 C19 124.8(11)
N3 C21 Ru1 175.6(12)
N4 C22 Ru1 170.9(11)
N7 C23 C24 110.1(12)
N8 C24 C23 105.7(11)
N8 C25 C26 112.0(11)
N6 C26 C25 109.4(10)
N8 C27 C28 111.9(12)
C27 C28 N5 112.8(13)
N9 C29 Ru2 173.5(10)
O4 C30 C31 117.0(13)
O4 C30 C35 123.6(12)
C31 C30 C35 119.2(12)
C30 C31 C32 118.6(16)
C33 C32 C31 123.1(16)
C34 C33 C32 119.8(14)
C34 C33 Cl3 119.3(14)
C32 C33 Cl3 120.8(12)
C33 C34 C35 120.3(15)
C36 C35 C30 126.5(12)
C36 C35 C34 114.6(14)
C30 C35 C34 118.9(13)
N10 C36 C35 124.2(15)
N10 C37 C42 107.7(11)
N10 C37 C38 114.0(11)
C42 C37 C38 111.2(11)
C37 C38 C39 109.2(12)
C40 C39 C38 109.5(13)
C41 C40 C39 115.6(13)
C40 C41 C42 108.0(14)
N11 C42 C37 106.7(10)
N11 C42 C41 116.6(12)
C37 C42 C41 112.3(12)
N11 C43 C44 124.1(11)
C45 C44 C49 120.2(12)
C45 C44 C43 125.4(11)
C49 C44 C43 114.3(11)
C46 C45 O3 114.1(13)
C46 C45 C44 119.4(13)
O3 C45 C44 126.4(12)
C45 C46 C47 120.8(14)
C48 C47 C46 117.9(13)
C47 C48 C49 125.2(12)
C47 C48 Cl4 118.6(11)
C49 C48 Cl4 116.2(13)
C48 C49 C44 116.2(13)
N12 C50 Ru2 177.0(12)

loop_
_geom_bond_atom_site_label_1
_geom_bond_atom_site_label_2
_geom_bond_distance
Ru1 N2 1.966(10)
Ru1 O1 1.976(9)
Ru1 O2 2.002(7)
Ru1 N1 2.011(11)
Ru1 C21 2.053(11)
Ru1 C22 2.087(10)
Ru2 N11 1.974(10)
Ru2 O4 1.980(10)
Ru2 N10 1.985(11)
Ru2 C50 2.003(12)
Ru2 C29 2.012(11)
Ru2 O3 2.015(10)
Ni1 N4 2.033(10)
Ni1 N6 2.060(9)
Ni1 N7 2.074(10)
Ni1 N5 2.075(13)
Ni1 N9 2.077(10)
Ni1 N8 2.125(11)
Cl1 C10 1.737(12)
Cl2 C17 1.745(12)
Cl3 C33 1.691(15)
Cl4 C48 1.759(13)
N1 C7 1.303(15)
N1 C6 1.477(16)
N2 C20 1.339(16)
N2 C1 1.441(15)
N3 C21 1.076(15)
N4 C22 1.116(15)
N5 C28 1.50(2)
N6 C26 1.516(17)
N7 C23 1.473(18)
N8 C24 1.463(18)
N8 C27 1.470(18)
N8 C25 1.479(17)
N9 C29 1.137(15)
N10 C36 1.311(17)
N10 C37 1.449(16)
N11 C43 1.335(16)
N11 C42 1.462(18)
N12 C50 1.139(16)
O1 C13 1.318(15)
O2 C14 1.256(14)
O3 C45 1.360(17)
O4 C30 1.268(15)
C1 C6 1.478(17)
C1 C2 1.554(15)
C2 C3 1.502(18)
C3 C4 1.56(2)
C4 C5 1.530(17)
C5 C6 1.461(17)
C7 C8 1.420(16)
C8 C9 1.342(17)
C8 C13 1.423(18)
C9 C10 1.362(18)
C10 C11 1.373(19)
C11 C12 1.387(18)
C12 C13 1.375(19)
C14 C15 1.412(18)
C14 C19 1.443(16)
C15 C16 1.307(19)
C16 C17 1.35(2)
C17 C18 1.368(19)
C18 C19 1.378(17)
C19 C20 1.420(19)
C23 C24 1.57(2)
C25 C26 1.522(18)
C27 C28 1.48(2)
C30 C31 1.420(19)
C30 C35 1.43(2)
C31 C32 1.42(2)
C32 C33 1.38(3)
C33 C34 1.37(2)
C34 C35 1.478(19)
C35 C36 1.39(2)
C37 C42 1.467(18)
C37 C38 1.523(17)
C38 C39 1.58(2)
C39 C40 1.51(3)
C40 C41 1.43(2)
C41 C42 1.510(19)
C43 C44 1.450(19)
C44 C45 1.369(19)
C44 C49 1.435(16)
C45 C46 1.35(2)
C46 C47 1.419(19)
C47 C48 1.31(2)
C48 C49 1.35(2)
